data_4124138
loop_
_publ_author_name
'Stasiw, Daniel E.'
'Zhang, Jinyuan'
'Wang, Guangbin'
'Dangi, Ranjana'
'Stein, Benjamin W.'
'Shultz, David A.'
'Kirk, Martin L.'
'Wojtas, Lukasz'
'Sommer, Roger D.'

_publ_section_title
;
 Determining the Conformational Landscape of \s and \p Coupling Using
 para-Phenylene and &quot;Aviram-Ratner&quot; Bridges.
;
_journal_issue 29
_journal_name_full 'Journal of the American Chemical Society'
_journal_page_first 9222
_journal_page_last 9225
_journal_paper_doi 10.1021/jacs.5b04629
_journal_volume 137
_journal_year 2015
_chemical_formula_moiety 'C66 H81 B N8 O4 Zn, C6 H6'
_chemical_formula_sum 'C72 H87 B N8 O4 Zn'
_chemical_formula_weight 1204.67
_chemical_name_common DES8-81-3
_space_group_crystal_system monoclinic
_space_group_IT_number 14
_space_group_name_Hall '-P 2yn'
_space_group_name_H-M_alt 'P 1 21/n 1'
_symmetry_space_group_name_Hall '-P 2yn'
_symmetry_space_group_name_H-M 'P 1 21/n 1'
_atom_sites_solution_hydrogens geom
_cell_angle_alpha 90
_cell_angle_beta 108.948(2)
_cell_angle_gamma 90
_cell_formula_units_Z 4
_cell_length_a 13.9485(5)
_cell_length_b 34.5936(13)
_cell_length_c 14.2895(6)
_cell_measurement_reflns_used 9506
_cell_measurement_temperature 110.(2)
_cell_measurement_theta_max 27.9457
_cell_measurement_theta_min 2.3217
_cell_volume 6521.5(4)
_computing_cell_refinement 'SAINT V8.34A (Bruker AXS Inc., 2013)'
_computing_data_collection 'Bruker Instrument Service v2013.12.0.0'
_computing_data_reduction 'SAINT V8.34A (Bruker AXS Inc., 2013)'
_computing_structure_refinement 'SHELXL-2013 (Sheldrick, 2013)'
_diffrn_ambient_temperature 110.(2)
_diffrn_detector_area_resol_mean 8.3333
_diffrn_measured_fraction_theta_full 0.999
_diffrn_measured_fraction_theta_max 0.999
_diffrn_measurement_device_type 'Bruker-Nonius X8 Kappa APEX II'
_diffrn_measurement_method 'phi and omega scans'
_diffrn_radiation_monochromator graphite
_diffrn_radiation_type MoK\a
_diffrn_radiation_wavelength 0.71073
_diffrn_reflns_av_R_equivalents 0.0528
_diffrn_reflns_av_unetI/netI 0.0392
_diffrn_reflns_limit_h_max 19
_diffrn_reflns_limit_h_min -19
_diffrn_reflns_limit_k_max 49
_diffrn_reflns_limit_k_min -49
_diffrn_reflns_limit_l_max 20
_diffrn_reflns_limit_l_min -20
_diffrn_reflns_number 138066
_diffrn_reflns_theta_full 30.54
_diffrn_reflns_theta_max 30.54
_diffrn_reflns_theta_min 1.77
_diffrn_source 'fine-focus sealed tube'
_exptl_absorpt_coefficient_mu 0.432
_exptl_absorpt_correction_T_max 0.94
_exptl_absorpt_correction_T_min 0.87
_exptl_absorpt_correction_type multi-scan
_exptl_absorpt_process_details 'SADABS V2012/1 (Bruker AXS Inc.)'
_exptl_crystal_colour grey-purple
_exptl_crystal_density_diffrn 1.227
_exptl_crystal_density_method 'not measured'
_exptl_crystal_description plate
_exptl_crystal_F_000 2568
_exptl_crystal_size_max 0.383
_exptl_crystal_size_mid 0.265
_exptl_crystal_size_min 0.154
_refine_diff_density_max 0.574
_refine_diff_density_min -0.549
_refine_ls_extinction_method none
_refine_ls_goodness_of_fit_ref 1.044
_refine_ls_hydrogen_treatment constr
_refine_ls_matrix_type full
_refine_ls_number_parameters 813
_refine_ls_number_reflns 19942
_refine_ls_number_restraints 44
_refine_ls_restrained_S_all 1.051
_refine_ls_R_factor_all 0.0766
_refine_ls_R_factor_gt 0.0536
_refine_ls_shift/su_max 0.000
_refine_ls_shift/su_mean 0.000
_refine_ls_structure_factor_coef Fsqd
_refine_ls_weighting_details
;
w=1/[\s^2^(Fo^2^)+(0.0538P)^2^+6.0187P]
where P=(Fo^2^+2Fc^2^)/3
;
_refine_ls_weighting_scheme calc
_refine_ls_wR_factor_gt 0.1254
_refine_ls_wR_factor_ref 0.1356
_reflns_number_gt 15256
_reflns_number_total 19942
_reflns_threshold_expression 'I > 2\s(I)'
_cod_data_source_file ja5b04629_si_002.cif
_cod_data_source_block I
_cod_depositor_comments 'Adding full bibliography for 4124134--4124138.cif.'
_cod_database_code 4124138

loop_
_space_group_symop_operation_xyz
'x, y, z'
'-x+1/2, y+1/2, -z+1/2'
'-x, -y, -z'
'x-1/2, -y-1/2, z-1/2'

loop_
_atom_site_type_symbol
_atom_site_label
_atom_site_fract_x
_atom_site_fract_y
_atom_site_fract_z
_atom_site_U_iso_or_equiv
_atom_site_adp_type
_atom_site_calc_flag
_atom_site_refinement_flags_adp
_atom_site_refinement_flags_occupancy
_atom_site_refinement_flags_posn
_atom_site_occupancy
_atom_site_disorder_assembly
_atom_site_disorder_group
Zn Zn1 0.49834(2) 0.13773(2) 0.38136(2) 0.01747(6) Uani d . . . 1.0 . .
O O1 0.61721(10) 0.13809(4) 0.50245(10) 0.0234(3) Uani d . . . 1.0 . .
O O2 0.61081(9) 0.11717(4) 0.32287(9) 0.0180(2) Uani d . . . 1.0 . .
O O3 1.21004(11) 0.08712(5) 1.00675(12) 0.0378(4) Uani d . . . 1.0 . .
O O4 1.35271(12) 0.10650(5) 0.76081(11) 0.0350(4) Uani d . . . 1.0 . .
N N1 1.27602(12) 0.09028(5) 0.96232(12) 0.0252(3) Uani d . . . 1.0 . .
N N2 1.34399(12) 0.09977(5) 0.84575(12) 0.0237(3) Uani d . . . 1.0 . .
N N3 0.39747(11) 0.09354(5) 0.33759(11) 0.0201(3) Uani d . . . 1.0 . .
N N4 0.29929(11) 0.10488(5) 0.28983(12) 0.0214(3) Uani d . . . 1.0 . .
N N5 0.43147(11) 0.17559(5) 0.26698(11) 0.0195(3) Uani d . . . 1.0 . .
N N6 0.32794(11) 0.17173(5) 0.23075(12) 0.0208(3) Uani d . . . 1.0 . .
N N7 0.40292(12) 0.16481(5) 0.45214(12) 0.0224(3) Uani d . . . 1.0 . .
N N8 0.30204(12) 0.16259(5) 0.39677(12) 0.0230(3) Uani d . . . 1.0 . .
C C1 0.69989(13) 0.12679(5) 0.49043(13) 0.0190(3) Uani d . . . 1.0 . .
C C2 0.69661(13) 0.11504(5) 0.39038(13) 0.0163(3) Uani d . . . 1.0 . .
C C3 0.78859(13) 0.10197(5) 0.37460(13) 0.0186(3) Uani d . . . 1.0 . .
C C4 0.87506(13) 0.10097(5) 0.45605(14) 0.0213(4) Uani d . . . 1.0 . .
H H4 0.9362 0.0924 0.4472 0.026 Uiso calc U . R 1.0 . .
C C5 0.87775(13) 0.11220(5) 0.55335(14) 0.0216(4) Uani d . . . 1.0 . .
C C6 0.79212(14) 0.12518(6) 0.56980(14) 0.0227(4) Uani d . . . 1.0 . .
H H6 0.7945 0.1331 0.6342 0.027 Uiso calc U . R 1.0 . .
C C7 0.78600(14) 0.08946(5) 0.27101(14) 0.0208(3) Uani d . . . 1.0 . .
C C8 0.89150(15) 0.07751(7) 0.26933(17) 0.0317(5) Uani d . . . 1.0 . .
H H8A 0.9383 0.0994 0.2905 0.048 Uiso calc U . R 1.0 . .
H H8B 0.8871 0.0699 0.202 0.048 Uiso calc U . R 1.0 . .
H H8C 0.9164 0.0557 0.3144 0.048 Uiso calc U . R 1.0 . .
C C9 0.71460(15) 0.05463(6) 0.23721(15) 0.0243(4) Uani d . . . 1.0 . .
H H9A 0.7393 0.0331 0.2834 0.036 Uiso calc U . R 1.0 . .
H H9B 0.7128 0.0467 0.1708 0.036 Uiso calc U . R 1.0 . .
H H9C 0.6462 0.0618 0.2359 0.036 Uiso calc U . R 1.0 . .
C C10 0.74862(17) 0.12305(6) 0.19755(15) 0.0277(4) Uani d . . . 1.0 . .
H H10A 0.6802 0.1306 0.1955 0.041 Uiso calc U . R 1.0 . .
H H10B 0.7472 0.1148 0.1315 0.041 Uiso calc U . R 1.0 . .
H H10C 0.7946 0.1451 0.2189 0.041 Uiso calc U . R 1.0 . .
C C11 0.97514(13) 0.10918(6) 0.63766(14) 0.0218(4) Uani d . . . 1.0 . .
C C12 1.03632(14) 0.14197(5) 0.66811(14) 0.0208(3) Uani d . . . 1.0 . .
C C13 1.12699(14) 0.13876(6) 0.74722(14) 0.0227(4) Uani d . . . 1.0 . .
C C14 1.15534(14) 0.10255(6) 0.79157(14) 0.0231(4) Uani d . . . 1.0 . .
C C15 1.09295(14) 0.07010(6) 0.76394(15) 0.0245(4) Uani d . . . 1.0 . .
C C16 1.00148(14) 0.07355(6) 0.68628(15) 0.0252(4) Uani d . . . 1.0 . .
C C17 1.00500(16) 0.18030(6) 0.61674(16) 0.0275(4) Uani d . . . 1.0 . .
H H17A 0.9796 0.1972 0.6585 0.041 Uiso calc U . R 1.0 . .
H H17B 0.9514 0.1761 0.5533 0.041 Uiso calc U . R 1.0 . .
H H17C 1.0636 0.1924 0.6051 0.041 Uiso calc U . R 1.0 . .
C C18 1.19319(16) 0.17351(6) 0.78532(16) 0.0319(5) Uani d . . . 1.0 . .
H H18A 1.2383 0.1774 0.7459 0.048 Uiso calc U . R 1.0 . .
H H18B 1.2338 0.1693 0.8547 0.048 Uiso calc U . R 1.0 . .
H H18C 1.1506 0.1965 0.7801 0.048 Uiso calc U . R 1.0 . .
C C19 1.12378(17) 0.03190(6) 0.81584(17) 0.0333(5) Uani d . . . 1.0 . .
H H19A 1.1939 0.0335 0.8603 0.05 Uiso calc U . R 1.0 . .
H H19B 1.1185 0.0116 0.7667 0.05 Uiso calc U . R 1.0 . .
H H19C 1.0789 0.0258 0.8542 0.05 Uiso calc U . R 1.0 . .
C C20 0.93292(17) 0.03881(6) 0.65647(19) 0.0361(5) Uani d . . . 1.0 . .
H H20A 0.8734 0.0455 0.5999 0.054 Uiso calc U . R 1.0 . .
H H20B 0.9111 0.0307 0.7121 0.054 Uiso calc U . R 1.0 . .
H H20C 0.9697 0.0176 0.638 0.054 Uiso calc U . R 1.0 . .
C C21 1.25619(14) 0.09795(6) 0.86612(14) 0.0227(4) Uani d . . . 1.0 . .
C C22 1.38671(14) 0.08103(6) 1.01282(14) 0.0245(4) Uani d . . . 1.0 . .
C C23 1.43451(14) 0.09873(6) 0.93803(14) 0.0241(4) Uani d . . . 1.0 . .
C C24 1.39442(17) 0.03726(7) 1.02016(18) 0.0339(5) Uani d . . . 1.0 . .
H H24A 1.3487 0.0275 1.0543 0.051 Uiso calc U . R 1.0 . .
H H24B 1.4642 0.0299 1.0574 0.051 Uiso calc U . R 1.0 . .
H H24C 1.3753 0.0261 0.9535 0.051 Uiso calc U . R 1.0 . .
C C25 1.42082(17) 0.09905(7) 1.11412(15) 0.0339(5) Uani d . . . 1.0 . .
H H25A 1.408 0.1269 1.1082 0.051 Uiso calc U . R 1.0 . .
H H25B 1.4935 0.0944 1.1458 0.051 Uiso calc U . R 1.0 . .
H H25C 1.3832 0.0875 1.1543 0.051 Uiso calc U . R 1.0 . .
C C26 1.51730(17) 0.07490(7) 0.91894(18) 0.0343(5) Uani d . . . 1.0 . .
H H26A 1.4904 0.0494 0.8937 0.052 Uiso calc U . R 1.0 . .
H H26B 1.5738 0.0718 0.9808 0.052 Uiso calc U . R 1.0 . .
H H26C 1.5413 0.088 0.87 0.052 Uiso calc U . R 1.0 . .
C C27 1.46899(16) 0.14049(6) 0.96119(16) 0.0303(4) Uani d . . . 1.0 . .
H H27A 1.4846 0.1516 0.9048 0.045 Uiso calc U . R 1.0 . .
H H27B 1.5297 0.1412 1.0199 0.045 Uiso calc U . R 1.0 . .
H H27C 1.4148 0.1555 0.9738 0.045 Uiso calc U . R 1.0 . .
C C28 0.40033(14) 0.05505(6) 0.32903(14) 0.0217(4) Uani d . . . 1.0 . .
C C29 0.30342(14) 0.04134(6) 0.27547(15) 0.0250(4) Uani d . . . 1.0 . .
H H29 0.2842 0.0153 0.2584 0.03 Uiso calc U . R 1.0 . .
C C30 0.24191(14) 0.07340(6) 0.25277(14) 0.0245(4) Uani d . . . 1.0 . .
C C31 0.49400(14) 0.03284(5) 0.37204(14) 0.0211(3) Uani d . . . 1.0 . .
C C32 0.56342(14) 0.04244(5) 0.46339(14) 0.0223(4) Uani d . . . 1.0 . .
H H32 0.5508 0.0639 0.4991 0.027 Uiso calc U . R 1.0 . .
C C33 0.65098(15) 0.02085(5) 0.50272(14) 0.0226(4) Uani d . . . 1.0 . .
H H33 0.6975 0.0278 0.5653 0.027 Uiso calc U . R 1.0 . .
C C35 0.60191(15) -0.02077(6) 0.36128(15) 0.0254(4) Uani d . . . 1.0 . .
H H35 0.6141 -0.0425 0.3259 0.03 Uiso calc U . R 1.0 . .
C C36 0.51442(15) 0.00081(6) 0.32205(15) 0.0258(4) Uani d . . . 1.0 . .
H H36 0.4673 -0.0063 0.2599 0.031 Uiso calc U . R 1.0 . .
C C34 0.67255(14) -0.01085(5) 0.45270(14) 0.0216(4) Uani d . . D 1.0 . .
C C37 0.77019(15) -0.03345(6) 0.49605(15) 0.0240(4) Uani d . . D 1.0 . .
H H37 0.8007 -0.0257 0.567 0.029 Uiso calc U . R 1.0 . .
C C38 0.75289(18) -0.07695(6) 0.49294(17) 0.0320(5) Uani d . . D 1.0 . .
H H38A 0.7008 -0.0831 0.523 0.048 Uiso calc U . R 1.0 . .
H H38B 0.8163 -0.09 0.5298 0.048 Uiso calc U . R 1.0 . .
H H38C 0.7305 -0.0858 0.4241 0.048 Uiso calc U . R 1.0 . .
C C39 0.84613(16) -0.02333(7) 0.44300(18) 0.0341(5) Uani d . . D 1.0 . .
H H39A 0.8191 -0.0315 0.3737 0.051 Uiso calc U . R 1.0 . .
H H39B 0.9104 -0.0366 0.4753 0.051 Uiso calc U . R 1.0 . .
H H39C 0.8575 0.0047 0.446 0.051 Uiso calc U . R 1.0 . .
C C40 0.13089(15) 0.07555(7) 0.19778(17) 0.0335(5) Uani d . . . 1.0 . .
H H40A 0.0962 0.0877 0.2397 0.05 Uiso calc U . R 1.0 . .
H H40B 0.1041 0.0494 0.18 0.05 Uiso calc U . R 1.0 . .
H H40C 0.1195 0.0909 0.1375 0.05 Uiso calc U . R 1.0 . .
C C41 0.45847(13) 0.19858(5) 0.20452(13) 0.0198(3) Uani d . . . 1.0 . .
C C42 0.37198(14) 0.20902(6) 0.12583(14) 0.0240(4) Uani d . . . 1.0 . .
H H42 0.3696 0.2249 0.071 0.029 Uiso calc U . R 1.0 . .
C C43 0.29114(14) 0.19146(6) 0.14431(14) 0.0239(4) Uani d . . . 1.0 . .
C C44 0.56512(14) 0.20936(5) 0.22273(14) 0.0200(3) Uani d . . . 1.0 . .
C C45 0.63527(14) 0.20965(5) 0.31817(14) 0.0224(4) Uani d . . . 1.0 . .
H H45 0.6139 0.2035 0.3731 0.027 Uiso calc U . R 1.0 . .
C C46 0.73620(15) 0.21891(6) 0.33337(16) 0.0276(4) Uani d . . . 1.0 . .
H H46 0.7832 0.2184 0.3986 0.033 Uiso calc U . R 1.0 . .
C C48 0.69955(17) 0.22929(6) 0.16070(17) 0.0312(4) Uani d . . . 1.0 . .
H H48 0.7207 0.2363 0.1062 0.037 Uiso calc U . R 1.0 . .
C C49 0.59884(15) 0.21966(6) 0.14400(15) 0.0245(4) Uani d . . . 1.0 . .
H H49 0.5523 0.2201 0.0785 0.029 Uiso calc U . R 1.0 . .
C C47 0.76993(16) 0.22898(7) 0.25479(18) 0.0347(5) Uani d . . D 1.0 . .
C C50 0.8740(3) 0.24544(16) 0.2625(3) 0.0265(10) Uani d . P D 0.613(12) A 1
H H50 0.8638 0.2699 0.2233 0.032 Uiso calc U P R 0.613(12) A 1
C C51 0.9292(12) 0.2166(5) 0.2171(14) 0.055(4) Uani d . P D 0.613(12) A 1
H H51A 0.9384 0.1921 0.2537 0.083 Uiso calc U P R 0.613(12) A 1
H H51B 0.9956 0.2271 0.2207 0.083 Uiso calc U P R 0.613(12) A 1
H H51C 0.889 0.212 0.1477 0.083 Uiso calc U P R 0.613(12) A 1
C C52 0.9381(7) 0.2545(2) 0.3691(5) 0.0306(13) Uani d . P D 0.613(12) A 1
H H52A 0.9023 0.2732 0.3972 0.046 Uiso calc U P R 0.613(12) A 1
H H52B 1.0032 0.2654 0.3701 0.046 Uiso calc U P R 0.613(12) A 1
H H52C 0.9499 0.2307 0.4083 0.046 Uiso calc U P R 0.613(12) A 1
C C50A 0.8904(4) 0.2270(3) 0.2860(6) 0.0292(18) Uani d . P D 0.387(12) A 2
H H50A 0.9145 0.2047 0.3319 0.035 Uiso calc U P R 0.387(12) A 2
C C51A 0.9283(12) 0.2634(4) 0.3419(11) 0.045(3) Uani d . P . 0.387(12) A 2
H H51D 0.9015 0.2857 0.2991 0.068 Uiso calc U P R 0.387(12) A 2
H H51E 1.0025 0.2638 0.3632 0.068 Uiso calc U P R 0.387(12) A 2
H H51F 0.9057 0.2645 0.4 0.068 Uiso calc U P R 0.387(12) A 2
C C52A 0.9243(15) 0.2213(7) 0.199(2) 0.038(4) Uani d . P . 0.387(12) A 2
H H52D 0.9001 0.1962 0.1686 0.056 Uiso calc U P R 0.387(12) A 2
H H52E 0.9985 0.2219 0.2199 0.056 Uiso calc U P R 0.387(12) A 2
H H52F 0.8967 0.2419 0.1507 0.056 Uiso calc U P R 0.387(12) A 2
C C53 0.18121(15) 0.19121(7) 0.08252(16) 0.0335(5) Uani d . . . 1.0 . .
H H53A 0.1607 0.1648 0.0595 0.05 Uiso calc U . R 1.0 . .
H H53B 0.1708 0.2083 0.0253 0.05 Uiso calc U . R 1.0 . .
H H53C 0.1403 0.2003 0.1223 0.05 Uiso calc U . R 1.0 . .
C C54 0.40697(15) 0.17423(6) 0.54434(15) 0.0233(4) Uani d . . . 1.0 . .
C C55 0.30850(16) 0.17703(6) 0.54924(16) 0.0293(4) Uani d . . . 1.0 . .
H H55 0.2898 0.1827 0.606 0.035 Uiso calc U . R 1.0 . .
C C56 0.24457(15) 0.16988(6) 0.45510(16) 0.0282(4) Uani d . . . 1.0 . .
C C57 0.50504(15) 0.18127(6) 0.62249(14) 0.0242(4) Uani d . . . 1.0 . .
C C58 0.57700(16) 0.20604(6) 0.60575(16) 0.0280(4) Uani d . . . 1.0 . .
H H58 0.5622 0.2189 0.544 0.034 Uiso calc U . R 1.0 . .
C C59 0.66961(17) 0.21196(6) 0.67842(17) 0.0310(4) Uani d . . . 1.0 . .
H H59 0.7173 0.2291 0.6658 0.037 Uiso calc U . R 1.0 . .
C C60 0.69421(17) 0.19333(6) 0.76965(16) 0.0302(4) Uani d . . . 1.0 . .
C C61 0.62168(18) 0.16923(7) 0.78564(17) 0.0364(5) Uani d . . . 1.0 . .
H H61 0.6361 0.1566 0.8477 0.044 Uiso calc U . R 1.0 . .
C C62 0.52846(17) 0.16306(7) 0.71341(16) 0.0324(5) Uani d . . . 1.0 . .
H H62 0.4805 0.1462 0.7265 0.039 Uiso calc U . R 1.0 . .
C C63 0.79368(19) 0.20042(8) 0.85218(18) 0.0386(5) Uani d . . . 1.0 . .
H H63 0.8058 0.1782 0.8993 0.046 Uiso calc U . R 1.0 . .
C C64 0.7853(3) 0.23664(10) 0.9078(2) 0.0652(9) Uani d . . . 1.0 . .
H H64A 0.7754 0.259 0.8635 0.098 Uiso calc U . R 1.0 . .
H H64B 0.8477 0.2401 0.9639 0.098 Uiso calc U . R 1.0 . .
H H64C 0.7275 0.2344 0.9322 0.098 Uiso calc U . R 1.0 . .
C C65 0.8846(2) 0.20367(10) 0.8156(2) 0.0521(7) Uani d . . . 1.0 . .
H H65A 0.878 0.227 0.7752 0.078 Uiso calc U . R 1.0 . .
H H65B 0.8872 0.1809 0.7757 0.078 Uiso calc U . R 1.0 . .
H H65C 0.9469 0.2051 0.8725 0.078 Uiso calc U . R 1.0 . .
C C66 0.13080(17) 0.17024(8) 0.4160(2) 0.0415(6) Uani d . . . 1.0 . .
H H66A 0.1075 0.1939 0.3778 0.062 Uiso calc U . R 1.0 . .
H H66B 0.104 0.1693 0.4715 0.062 Uiso calc U . R 1.0 . .
H H66C 0.1066 0.1477 0.3733 0.062 Uiso calc U . R 1.0 . .
B B14 0.27078(15) 0.14820(7) 0.28840(16) 0.0228(4) Uani d . . . 1.0 . .
H H14 0.196 0.1514 0.2562 0.027 Uiso calc U . R 1.0 . .
C C1S 0.92079(17) 0.04349(8) 0.97848(17) 0.1004(16) Uani d U . G 1.0 . .
H H1S 0.9698 0.0305 1.0313 0.12 Uiso calc U . R 1.0 . .
C C2S 0.94943(14) 0.07470(7) 0.93230(18) 0.0628(8) Uani d U . G 1.0 . .
H H2S 1.018 0.0831 0.9535 0.075 Uiso calc U . R 1.0 . .
C C3S 0.87772(19) 0.09366(6) 0.85505(18) 0.0766(10) Uani d U . G 1.0 . .
H H3S 0.8973 0.115 0.8235 0.092 Uiso calc U . R 1.0 . .
C C4S 0.77738(17) 0.08141(7) 0.82399(18) 0.0776(11) Uani d U . G 1.0 . .
H H4S 0.7284 0.0944 0.7712 0.093 Uiso calc U . R 1.0 . .
C C5S 0.74874(13) 0.05020(8) 0.87018(19) 0.0707(10) Uani d U . G 1.0 . .
H H5S 0.6802 0.0418 0.8489 0.085 Uiso calc U . R 1.0 . .
C C6S 0.8204(2) 0.03124(8) 0.94742(19) 0.1074(18) Uani d U . G 1.0 . .
H H6S 0.8009 0.0099 0.979 0.129 Uiso calc U . R 1.0 . .

loop_
_atom_site_aniso_label
_atom_site_aniso_U_11
_atom_site_aniso_U_22
_atom_site_aniso_U_33
_atom_site_aniso_U_12
_atom_site_aniso_U_13
_atom_site_aniso_U_23
Zn1 0.01106(9) 0.02252(10) 0.01734(10) 0.00112(8) 0.00254(7) -0.00019(8)
O1 0.0163(6) 0.0328(7) 0.0193(6) 0.0040(5) 0.0031(5) -0.0048(5)
O2 0.0122(5) 0.0228(6) 0.0159(6) 0.0013(5) 0.0005(4) 0.0008(5)
O3 0.0238(7) 0.0636(11) 0.0291(8) -0.0011(7) 0.0129(6) 0.0013(8)
O4 0.0332(8) 0.0517(10) 0.0207(7) -0.0040(7) 0.0096(6) 0.0005(7)
N1 0.0170(7) 0.0350(9) 0.0216(8) -0.0002(7) 0.0034(6) 0.0009(7)
N2 0.0209(8) 0.0298(8) 0.0184(7) -0.0003(6) 0.0036(6) -0.0015(6)
N3 0.0129(7) 0.0263(8) 0.0201(7) -0.0008(6) 0.0040(6) -0.0017(6)
N4 0.0119(6) 0.0304(8) 0.0209(7) -0.0009(6) 0.0042(6) -0.0022(6)
N5 0.0119(6) 0.0249(8) 0.0195(7) 0.0024(6) 0.0021(5) -0.0002(6)
N6 0.0108(6) 0.0284(8) 0.0213(7) 0.0038(6) 0.0026(6) -0.0002(6)
N7 0.0165(7) 0.0278(8) 0.0224(8) 0.0022(6) 0.0056(6) -0.0023(6)
N8 0.0145(7) 0.0298(8) 0.0255(8) 0.0028(6) 0.0075(6) -0.0014(7)
C1 0.0154(8) 0.0194(8) 0.0189(8) 0.0008(6) 0.0009(6) -0.0020(6)
C2 0.0135(7) 0.0165(8) 0.0171(8) 0.0003(6) 0.0026(6) 0.0010(6)
C3 0.0140(8) 0.0184(8) 0.0216(8) 0.0003(6) 0.0035(6) 0.0007(7)
C4 0.0119(7) 0.0223(9) 0.0265(9) 0.0019(6) 0.0019(7) -0.0003(7)
C5 0.0145(8) 0.0215(9) 0.0227(9) 0.0001(7) -0.0025(7) -0.0005(7)
C6 0.0196(8) 0.0256(9) 0.0185(8) 0.0016(7) -0.0002(7) -0.0035(7)
C7 0.0177(8) 0.0233(9) 0.0215(9) 0.0017(7) 0.0065(7) -0.0011(7)
C8 0.0201(9) 0.0420(12) 0.0346(11) 0.0021(8) 0.0111(8) -0.0082(9)
C9 0.0231(9) 0.0246(9) 0.0237(9) 0.0007(7) 0.0056(7) -0.0027(7)
C10 0.0331(11) 0.0278(10) 0.0244(10) 0.0009(8) 0.0126(8) 0.0039(8)
C11 0.0141(8) 0.0243(9) 0.0208(9) 0.0021(7) -0.0027(6) -0.0012(7)
C12 0.0174(8) 0.0209(9) 0.0204(8) 0.0003(7) 0.0012(7) 0.0018(7)
C13 0.0189(8) 0.0235(9) 0.0207(8) -0.0038(7) -0.0004(7) 0.0014(7)
C14 0.0156(8) 0.0271(9) 0.0205(9) -0.0010(7) -0.0025(7) 0.0014(7)
C15 0.0188(8) 0.0228(9) 0.0263(9) -0.0008(7) -0.0006(7) 0.0036(7)
C16 0.0173(8) 0.0220(9) 0.0288(10) -0.0018(7) -0.0028(7) -0.0007(7)
C17 0.0249(9) 0.0246(9) 0.0280(10) 0.0005(8) 0.0016(8) 0.0055(8)
C18 0.0280(10) 0.0289(10) 0.0298(11) -0.0103(8) -0.0031(8) 0.0009(8)
C19 0.0292(11) 0.0249(10) 0.0365(12) 0.0001(8) -0.0020(9) 0.0072(9)
C20 0.0250(10) 0.0238(10) 0.0454(13) -0.0048(8) -0.0080(9) 0.0001(9)
C21 0.0184(8) 0.0257(9) 0.0201(9) -0.0002(7) 0.0008(7) 0.0001(7)
C22 0.0175(8) 0.0328(10) 0.0204(9) 0.0016(7) 0.0025(7) 0.0019(7)
C23 0.0170(8) 0.0317(10) 0.0208(9) 0.0006(7) 0.0024(7) 0.0013(7)
C24 0.0268(10) 0.0347(12) 0.0359(12) 0.0046(9) 0.0044(9) 0.0084(9)
C25 0.0275(10) 0.0509(14) 0.0211(10) -0.0023(10) 0.0047(8) -0.0013(9)
C26 0.0261(10) 0.0438(13) 0.0342(11) 0.0056(9) 0.0112(9) 0.0009(10)
C27 0.0250(10) 0.0351(11) 0.0276(10) -0.0063(8) 0.0042(8) -0.0007(9)
C28 0.0194(8) 0.0263(9) 0.0207(9) -0.0034(7) 0.0083(7) -0.0013(7)
C29 0.0208(9) 0.0297(10) 0.0245(9) -0.0075(8) 0.0073(7) -0.0045(8)
C30 0.0168(8) 0.0361(11) 0.0215(9) -0.0056(7) 0.0071(7) -0.0044(8)
C31 0.0202(8) 0.0227(8) 0.0221(9) -0.0027(7) 0.0093(7) 0.0023(7)
C32 0.0239(9) 0.0208(9) 0.0232(9) -0.0032(7) 0.0087(7) -0.0011(7)
C33 0.0234(9) 0.0228(9) 0.0198(8) -0.0038(7) 0.0045(7) 0.0004(7)
C35 0.0269(10) 0.0251(9) 0.0249(9) 0.0003(8) 0.0093(8) -0.0041(7)
C36 0.0246(9) 0.0299(10) 0.0213(9) -0.0025(8) 0.0052(7) -0.0039(8)
C34 0.0223(9) 0.0224(9) 0.0209(9) -0.0028(7) 0.0081(7) 0.0024(7)
C37 0.0242(9) 0.0249(9) 0.0226(9) -0.0001(7) 0.0070(7) 0.0009(7)
C38 0.0362(12) 0.0259(10) 0.0316(11) 0.0019(9) 0.0078(9) 0.0020(8)
C39 0.0252(10) 0.0415(13) 0.0379(12) 0.0044(9) 0.0132(9) 0.0082(10)
C40 0.0149(9) 0.0471(13) 0.0360(12) -0.0069(9) 0.0048(8) -0.0076(10)
C41 0.0166(8) 0.0221(9) 0.0196(8) 0.0040(7) 0.0043(7) 0.0002(7)
C42 0.0209(9) 0.0286(10) 0.0207(9) 0.0066(7) 0.0043(7) 0.0041(7)
C43 0.0177(8) 0.0307(10) 0.0204(9) 0.0074(7) 0.0020(7) -0.0014(7)
C44 0.0181(8) 0.0165(8) 0.0249(9) 0.0036(6) 0.0063(7) 0.0020(7)
C45 0.0205(8) 0.0223(9) 0.0237(9) 0.0003(7) 0.0061(7) 0.0004(7)
C46 0.0191(9) 0.0323(11) 0.0289(10) -0.0027(8) 0.0045(8) -0.0065(8)
C48 0.0335(11) 0.0336(11) 0.0317(11) -0.0086(9) 0.0180(9) -0.0041(9)
C49 0.0260(9) 0.0221(9) 0.0254(9) 0.0015(7) 0.0083(8) 0.0022(7)
C47 0.0232(10) 0.0458(13) 0.0374(12) -0.0114(9) 0.0132(9) -0.0110(10)
C50 0.0199(16) 0.023(2) 0.035(2) 0.0007(15) 0.0067(14) 0.0090(16)
C51 0.030(4) 0.087(10) 0.047(6) -0.002(5) 0.010(3) -0.020(6)
C52 0.019(2) 0.033(3) 0.035(4) -0.004(2) 0.003(3) -0.005(2)
C50A 0.017(2) 0.032(4) 0.039(3) 0.004(2) 0.009(2) 0.006(3)
C51A 0.023(4) 0.059(8) 0.046(7) -0.003(5) 0.001(5) 0.002(5)
C52A 0.012(4) 0.048(5) 0.058(11) 0.006(4) 0.017(6) 0.002(6)
C53 0.0182(9) 0.0482(13) 0.0283(11) 0.0069(9) -0.0004(8) 0.0024(9)
C54 0.0251(9) 0.0221(9) 0.0253(9) -0.0007(7) 0.0116(8) -0.0030(7)
C55 0.0297(10) 0.0333(11) 0.0300(10) -0.0011(9) 0.0167(9) -0.0056(8)
C56 0.0230(9) 0.0329(11) 0.0328(11) 0.0012(8) 0.0146(8) -0.0029(8)
C57 0.0275(9) 0.0246(9) 0.0224(9) -0.0022(8) 0.0106(7) -0.0058(7)
C58 0.0313(10) 0.0274(10) 0.0262(10) -0.0034(8) 0.0104(8) -0.0005(8)
C59 0.0333(11) 0.0283(10) 0.0335(11) -0.0102(9) 0.0139(9) -0.0052(8)
C60 0.0327(11) 0.0324(11) 0.0253(10) -0.0067(9) 0.0093(8) -0.0075(8)
C61 0.0381(12) 0.0452(13) 0.0256(10) -0.0094(10) 0.0098(9) 0.0024(9)
C62 0.0328(11) 0.0397(12) 0.0259(10) -0.0104(9) 0.0110(9) 0.0005(9)
C63 0.0380(12) 0.0459(14) 0.0287(11) -0.0125(11) 0.0064(10) -0.0058(10)
C64 0.064(2) 0.077(2) 0.0471(17) -0.0156(17) 0.0089(15) -0.0350(16)
C65 0.0374(14) 0.071(2) 0.0446(15) -0.0142(13) 0.0092(12) -0.0072(14)
C66 0.0232(10) 0.0605(16) 0.0452(14) 0.0043(10) 0.0172(10) -0.0080(12)
B14 0.0118(8) 0.0314(11) 0.0240(10) 0.0016(8) 0.0043(7) -0.0013(8)
C1S 0.088(3) 0.114(3) 0.065(2) -0.045(2) -0.023(2) 0.027(2)
C2S 0.0514(17) 0.084(2) 0.0549(18) -0.0226(16) 0.0204(14) -0.0167(16)
C3S 0.091(3) 0.065(2) 0.076(2) -0.0095(19) 0.030(2) 0.0092(18)
C4S 0.067(2) 0.065(2) 0.088(3) 0.0208(17) 0.0081(19) 0.0028(19)
C5S 0.0457(17) 0.090(2) 0.078(2) -0.0198(17) 0.0224(16) -0.0357(19)
C6S 0.099(3) 0.131(4) 0.069(2) -0.070(3) -0.004(2) 0.031(3)

loop_
_atom_type_symbol
_atom_type_description
_atom_type_scat_dispersion_real
_atom_type_scat_dispersion_imag
_atom_type_scat_source
C C 0.0033 0.0016 'International Tables Vol C Tables 4.2.6.8 and 6.1.1.4'
H H 0.0000 0.0000 'International Tables Vol C Tables 4.2.6.8 and 6.1.1.4'
N N 0.0061 0.0033 'International Tables Vol C Tables 4.2.6.8 and 6.1.1.4'
O O 0.0106 0.0060 'International Tables Vol C Tables 4.2.6.8 and 6.1.1.4'
B B 0.0013 0.0007 'International Tables Vol C Tables 4.2.6.8 and 6.1.1.4'
Zn Zn 0.2839 1.4301 'International Tables Vol C Tables 4.2.6.8 and 6.1.1.4'

loop_
_geom_angle_atom_site_label_1
_geom_angle_atom_site_label_2
_geom_angle_atom_site_label_3
_geom_angle
O1 Zn1 N3 125.15(6)
O1 Zn1 N5 136.56(6)
N3 Zn1 N5 98.27(6)
O1 Zn1 O2 80.17(5)
N3 Zn1 O2 98.79(6)
N5 Zn1 O2 95.88(5)
O1 Zn1 N7 93.30(6)
N3 Zn1 N7 90.00(6)
N5 Zn1 N7 84.60(6)
O2 Zn1 N7 171.02(6)
C1 O1 Zn1 114.70(12)
C2 O2 Zn1 110.73(11)
O3 N1 C21 125.74(17)
O3 N1 C22 122.15(16)
C21 N1 C22 111.77(16)
O4 N2 C21 125.84(17)
O4 N2 C23 121.71(16)
C21 N2 C23 111.90(15)
C28 N3 N4 107.05(15)
C28 N3 Zn1 137.52(13)
N4 N3 Zn1 114.60(12)
C30 N4 N3 109.38(16)
C30 N4 B14 131.04(16)
N3 N4 B14 119.55(15)
C41 N5 N6 107.20(14)
C41 N5 Zn1 138.80(12)
N6 N5 Zn1 112.70(11)
C43 N6 N5 109.55(15)
C43 N6 B14 129.77(15)
N5 N6 B14 120.67(15)
C54 N7 N8 106.74(15)
C54 N7 Zn1 137.69(13)
N8 N7 Zn1 112.48(11)
C56 N8 N7 109.58(16)
C56 N8 B14 130.13(16)
N7 N8 B14 119.80(15)
O1 C1 C6 121.94(17)
O1 C1 C2 117.97(15)
C6 C1 C2 120.09(16)
O2 C2 C3 124.32(16)
O2 C2 C1 116.43(15)
C3 C2 C1 119.24(15)
C4 C3 C2 116.99(17)
C4 C3 C7 123.28(16)
C2 C3 C7 119.72(15)
C3 C4 C5 123.57(17)
C3 C4 H4 118.2
C5 C4 H4 118.2
C6 C5 C4 120.49(16)
C6 C5 C11 119.99(17)
C4 C5 C11 119.52(16)
C5 C6 C1 119.61(18)
C5 C6 H6 120.2
C1 C6 H6 120.2
C3 C7 C8 111.66(16)
C3 C7 C9 109.56(15)
C8 C7 C9 108.08(16)
C3 C7 C10 110.01(15)
C8 C7 C10 107.85(17)
C9 C7 C10 109.64(16)
C7 C8 H8A 109.5
C7 C8 H8B 109.5
H8A C8 H8B 109.5
C7 C8 H8C 109.5
H8A C8 H8C 109.5
H8B C8 H8C 109.5
C7 C9 H9A 109.5
C7 C9 H9B 109.5
H9A C9 H9B 109.5
C7 C9 H9C 109.5
H9A C9 H9C 109.5
H9B C9 H9C 109.5
C7 C10 H10A 109.5
C7 C10 H10B 109.5
H10A C10 H10B 109.5
C7 C10 H10C 109.5
H10A C10 H10C 109.5
H10B C10 H10C 109.5
C12 C11 C16 121.46(16)
C12 C11 C5 119.68(16)
C16 C11 C5 118.83(16)
C13 C12 C11 119.07(17)
C13 C12 C17 120.33(17)
C11 C12 C17 120.60(16)
C12 C13 C14 118.95(17)
C12 C13 C18 121.04(17)
C14 C13 C18 120.01(17)
C15 C14 C13 122.16(17)
C15 C14 C21 118.63(17)
C13 C14 C21 119.14(17)
C14 C15 C16 118.70(17)
C14 C15 C19 120.89(17)
C16 C15 C19 120.41(18)
C15 C16 C11 119.50(17)
C15 C16 C20 119.19(18)
C11 C16 C20 121.31(17)
C12 C17 H17A 109.5
C12 C17 H17B 109.5
H17A C17 H17B 109.5
C12 C17 H17C 109.5
H17A C17 H17C 109.5
H17B C17 H17C 109.5
C13 C18 H18A 109.5
C13 C18 H18B 109.5
H18A C18 H18B 109.5
C13 C18 H18C 109.5
H18A C18 H18C 109.5
H18B C18 H18C 109.5
C15 C19 H19A 109.5
C15 C19 H19B 109.5
H19A C19 H19B 109.5
C15 C19 H19C 109.5
H19A C19 H19C 109.5
H19B C19 H19C 109.5
C16 C20 H20A 109.5
C16 C20 H20B 109.5
H20A C20 H20B 109.5
C16 C20 H20C 109.5
H20A C20 H20C 109.5
H20B C20 H20C 109.5
N1 C21 N2 109.37(16)
N1 C21 C14 126.53(18)
N2 C21 C14 124.07(17)
C25 C22 N1 109.06(17)
C25 C22 C24 110.69(18)
N1 C22 C24 106.41(16)
C25 C22 C23 115.18(17)
N1 C22 C23 100.83(15)
C24 C22 C23 113.76(17)
N2 C23 C26 109.14(17)
N2 C23 C27 106.52(16)
C26 C23 C27 110.48(17)
N2 C23 C22 100.76(14)
C26 C23 C22 115.54(17)
C27 C23 C22 113.51(17)
C22 C24 H24A 109.5
C22 C24 H24B 109.5
H24A C24 H24B 109.5
C22 C24 H24C 109.5
H24A C24 H24C 109.5
H24B C24 H24C 109.5
C22 C25 H25A 109.5
C22 C25 H25B 109.5
H25A C25 H25B 109.5
C22 C25 H25C 109.5
H25A C25 H25C 109.5
H25B C25 H25C 109.5
C23 C26 H26A 109.5
C23 C26 H26B 109.5
H26A C26 H26B 109.5
C23 C26 H26C 109.5
H26A C26 H26C 109.5
H26B C26 H26C 109.5
C23 C27 H27A 109.5
C23 C27 H27B 109.5
H27A C27 H27B 109.5
C23 C27 H27C 109.5
H27A C27 H27C 109.5
H27B C27 H27C 109.5
N3 C28 C29 109.51(17)
N3 C28 C31 122.10(16)
C29 C28 C31 128.39(18)
C30 C29 C28 105.85(18)
C30 C29 H29 127.1
C28 C29 H29 127.1
N4 C30 C29 108.19(16)
N4 C30 C40 123.12(19)
C29 C30 C40 128.69(19)
C32 C31 C36 118.31(18)
C32 C31 C28 121.49(17)
C36 C31 C28 120.19(17)
C33 C32 C31 120.39(18)
C33 C32 H32 119.8
C31 C32 H32 119.8
C32 C33 C34 121.64(18)
C32 C33 H33 119.2
C34 C33 H33 119.2
C36 C35 C34 120.44(18)
C36 C35 H35 119.8
C34 C35 H35 119.8
C35 C36 C31 121.33(18)
C35 C36 H36 119.3
C31 C36 H36 119.3
C33 C34 C35 117.88(18)
C33 C34 C37 120.70(17)
C35 C34 C37 121.42(17)
C34 C37 C38 112.62(17)
C34 C37 C39 110.73(16)
C38 C37 C39 109.90(18)
C34 C37 H37 107.8
C38 C37 H37 107.8
C39 C37 H37 107.8
C37 C38 H38A 109.5
C37 C38 H38B 109.5
H38A C38 H38B 109.5
C37 C38 H38C 109.5
H38A C38 H38C 109.5
H38B C38 H38C 109.5
C37 C39 H39A 109.5
C37 C39 H39B 109.5
H39A C39 H39B 109.5
C37 C39 H39C 109.5
H39A C39 H39C 109.5
H39B C39 H39C 109.5
C30 C40 H40A 109.5
C30 C40 H40B 109.5
H40A C40 H40B 109.5
C30 C40 H40C 109.5
H40A C40 H40C 109.5
H40B C40 H40C 109.5
N5 C41 C42 109.43(16)
N5 C41 C44 121.31(16)
C42 C41 C44 129.26(17)
C43 C42 C41 106.06(17)
C43 C42 H42 127.0
C41 C42 H42 127.0
N6 C43 C42 107.73(16)
N6 C43 C53 123.01(19)
C42 C43 C53 129.22(19)
C45 C44 C49 118.13(17)
C45 C44 C41 121.44(17)
C49 C44 C41 120.43(17)
C46 C45 C44 120.46(18)
C46 C45 H45 119.8
C44 C45 H45 119.8
C45 C46 C47 121.38(19)
C45 C46 H46 119.3
C47 C46 H46 119.3
C47 C48 C49 121.7(2)
C47 C48 H48 119.2
C49 C48 H48 119.2
C48 C49 C44 120.59(19)
C48 C49 H49 119.7
C44 C49 H49 119.7
C48 C47 C46 117.75(19)
C48 C47 C50 115.1(3)
C46 C47 C50 126.5(2)
C48 C47 C50A 128.5(3)
C46 C47 C50A 111.4(4)
C52 C50 C51 110.2(9)
C52 C50 C47 112.5(4)
C51 C50 C47 108.9(8)
C52 C50 H50 108.4
C51 C50 H50 108.4
C47 C50 H50 108.4
C50 C51 H51A 109.5
C50 C51 H51B 109.5
H51A C51 H51B 109.5
C50 C51 H51C 109.5
H51A C51 H51C 109.5
H51B C51 H51C 109.5
C50 C52 H52A 109.5
C50 C52 H52B 109.5
H52A C52 H52B 109.5
C50 C52 H52C 109.5
H52A C52 H52C 109.5
H52B C52 H52C 109.5
C52A C50A C51A 114.2(14)
C52A C50A C47 111.5(10)
C51A C50A C47 105.8(8)
C52A C50A H50A 108.4
C51A C50A H50A 108.4
C47 C50A H50A 108.4
C50A C51A H51D 109.5
C50A C51A H51E 109.5
H51D C51A H51E 109.5
C50A C51A H51F 109.5
H51D C51A H51F 109.5
H51E C51A H51F 109.5
C50A C52A H52D 109.5
C50A C52A H52E 109.5
H52D C52A H52E 109.5
C50A C52A H52F 109.5
H52D C52A H52F 109.5
H52E C52A H52F 109.5
C43 C53 H53A 109.5
C43 C53 H53B 109.5
H53A C53 H53B 109.5
C43 C53 H53C 109.5
H53A C53 H53C 109.5
H53B C53 H53C 109.5
N7 C54 C55 109.68(18)
N7 C54 C57 121.06(17)
C55 C54 C57 129.23(18)
C56 C55 C54 105.90(18)
C56 C55 H55 127.1
C54 C55 H55 127.1
N8 C56 C55 108.08(18)
N8 C56 C66 122.54(19)
C55 C56 C66 129.37(19)
C62 C57 C58 118.41(19)
C62 C57 C54 120.83(18)
C58 C57 C54 120.75(18)
C59 C58 C57 120.6(2)
C59 C58 H58 119.7
C57 C58 H58 119.7
C58 C59 C60 121.3(2)
C58 C59 H59 119.4
C60 C59 H59 119.4
C61 C60 C59 117.5(2)
C61 C60 C63 120.0(2)
C59 C60 C63 122.4(2)
C60 C61 C62 121.8(2)
C60 C61 H61 119.1
C62 C61 H61 119.1
C57 C62 C61 120.4(2)
C57 C62 H62 119.8
C61 C62 H62 119.8
C64 C63 C60 109.6(2)
C64 C63 C65 109.5(2)
C60 C63 C65 113.4(2)
C64 C63 H63 108.1
C60 C63 H63 108.1
C65 C63 H63 108.1
C63 C64 H64A 109.5
C63 C64 H64B 109.5
H64A C64 H64B 109.5
C63 C64 H64C 109.5
H64A C64 H64C 109.5
H64B C64 H64C 109.5
C63 C65 H65A 109.5
C63 C65 H65B 109.5
H65A C65 H65B 109.5
C63 C65 H65C 109.5
H65A C65 H65C 109.5
H65B C65 H65C 109.5
C56 C66 H66A 109.5
C56 C66 H66B 109.5
H66A C66 H66B 109.5
C56 C66 H66C 109.5
H66A C66 H66C 109.5
H66B C66 H66C 109.5
N8 B14 N4 108.06(16)
N8 B14 N6 109.65(16)
N4 B14 N6 109.93(15)
N8 B14 H14 109.7
N4 B14 H14 109.7
N6 B14 H14 109.7
C2S C1S C6S 120.0
C2S C1S H1S 120.0
C6S C1S H1S 120.0
C3S C2S C1S 120.0
C3S C2S H2S 120.0
C1S C2S H2S 120.0
C2S C3S C4S 120.0
C2S C3S H3S 120.0
C4S C3S H3S 120.0
C3S C4S C5S 120.0
C3S C4S H4S 120.0
C5S C4S H4S 120.0
C6S C5S C4S 120.0
C6S C5S H5S 120.0
C4S C5S H5S 120.0
C5S C6S C1S 120.0
C5S C6S H6S 120.0
C1S C6S H6S 120.0

loop_
_geom_bond_atom_site_label_1
_geom_bond_atom_site_label_2
_geom_bond_distance
Zn1 O1 1.9699(13)
Zn1 N3 2.0340(16)
Zn1 N5 2.0655(15)
Zn1 O2 2.1254(12)
Zn1 N7 2.1321(16)
O1 C1 1.281(2)
O2 C2 1.272(2)
O3 N1 1.281(2)
O4 N2 1.280(2)
N1 C21 1.338(2)
N1 C22 1.511(2)
N2 C21 1.349(3)
N2 C23 1.501(2)
N3 C28 1.339(2)
N3 N4 1.374(2)
N4 C30 1.353(3)
N4 B14 1.549(3)
N5 C41 1.338(2)
N5 N6 1.373(2)
N6 C43 1.358(2)
N6 B14 1.550(3)
N7 C54 1.340(2)
N7 N8 1.374(2)
N8 C56 1.355(2)
N8 B14 1.548(3)
C1 C6 1.413(2)
C1 C2 1.473(2)
C2 C3 1.445(2)
C3 C4 1.378(2)
C3 C7 1.531(3)
C4 C5 1.432(3)
C4 H4 0.95
C5 C6 1.366(3)
C5 C11 1.498(2)
C6 H6 0.95
C7 C8 1.536(3)
C7 C9 1.538(3)
C7 C10 1.539(3)
C8 H8A 0.98
C8 H8B 0.98
C8 H8C 0.98
C9 H9A 0.98
C9 H9B 0.98
C9 H9C 0.98
C10 H10A 0.98
C10 H10B 0.98
C10 H10C 0.98
C11 C12 1.401(3)
C11 C16 1.404(3)
C12 C13 1.400(2)
C12 C17 1.510(3)
C13 C14 1.401(3)
C13 C18 1.506(3)
C14 C15 1.397(3)
C14 C21 1.472(2)
C15 C16 1.398(3)
C15 C19 1.508(3)
C16 C20 1.508(3)
C17 H17A 0.98
C17 H17B 0.98
C17 H17C 0.98
C18 H18A 0.98
C18 H18B 0.98
C18 H18C 0.98
C19 H19A 0.98
C19 H19B 0.98
C19 H19C 0.98
C20 H20A 0.98
C20 H20B 0.98
C20 H20C 0.98
C22 C25 1.504(3)
C22 C24 1.519(3)
C22 C23 1.557(3)
C23 C26 1.514(3)
C23 C27 1.524(3)
C24 H24A 0.98
C24 H24B 0.98
C24 H24C 0.98
C25 H25A 0.98
C25 H25B 0.98
C25 H25C 0.98
C26 H26A 0.98
C26 H26B 0.98
C26 H26C 0.98
C27 H27A 0.98
C27 H27B 0.98
C27 H27C 0.98
C28 C29 1.402(3)
C28 C31 1.467(3)
C29 C30 1.375(3)
C29 H29 0.95
C30 C40 1.494(3)
C31 C32 1.390(3)
C31 C36 1.397(3)
C32 C33 1.385(3)
C32 H32 0.95
C33 C34 1.394(3)
C33 H33 0.95
C35 C36 1.384(3)
C35 C34 1.400(3)
C35 H35 0.95
C36 H36 0.95
C34 C37 1.517(3)
C37 C38 1.522(3)
C37 C39 1.530(3)
C37 H37 1.0
C38 H38A 0.98
C38 H38B 0.98
C38 H38C 0.98
C39 H39A 0.98
C39 H39B 0.98
C39 H39C 0.98
C40 H40A 0.98
C40 H40B 0.98
C40 H40C 0.98
C41 C42 1.403(2)
C41 C44 1.472(3)
C42 C43 1.380(3)
C42 H42 0.95
C43 C53 1.501(3)
C44 C45 1.397(3)
C44 C49 1.399(3)
C45 C46 1.390(3)
C45 H45 0.95
C46 C47 1.395(3)
C46 H46 0.95
C48 C47 1.384(3)
C48 C49 1.387(3)
C48 H48 0.95
C49 H49 0.95
C47 C50 1.530(4)
C47 C50A 1.594(6)
C50 C52 1.527(8)
C50 C51 1.528(13)
C50 H50 1.0
C51 H51A 0.98
C51 H51B 0.98
C51 H51C 0.98
C52 H52A 0.98
C52 H52B 0.98
C52 H52C 0.98
C50A C52A 1.48(2)
C50A C51A 1.491(18)
C50A H50A 1.0
C51A H51D 0.98
C51A H51E 0.98
C51A H51F 0.98
C52A H52D 0.98
C52A H52E 0.98
C52A H52F 0.98
C53 H53A 0.98
C53 H53B 0.98
C53 H53C 0.98
C54 C55 1.401(3)
C54 C57 1.478(3)
C55 C56 1.374(3)
C55 H55 0.95
C56 C66 1.502(3)
C57 C62 1.384(3)
C57 C58 1.398(3)
C58 C59 1.385(3)
C58 H58 0.95
C59 C60 1.394(3)
C59 H59 0.95
C60 C61 1.386(3)
C60 C63 1.521(3)
C61 C62 1.389(3)
C61 H61 0.95
C62 H62 0.95
C63 C64 1.509(4)
C63 C65 1.524(4)
C63 H63 1.0
C64 H64A 0.98
C64 H64B 0.98
C64 H64C 0.98
C65 H65A 0.98
C65 H65B 0.98
C65 H65C 0.98
C66 H66A 0.98
C66 H66B 0.98
C66 H66C 0.98
B14 H14 1.0
C1S C2S 1.39
C1S C6S 1.39
C1S H1S 0.95
C2S C3S 1.39
C2S H2S 0.95
C3S C4S 1.39
C3S H3S 0.95
C4S C5S 1.39
C4S H4S 0.95
C5S C6S 1.39
C5S H5S 0.95
C6S H6S 0.95

loop_
_geom_torsion_atom_site_label_1
_geom_torsion_atom_site_label_2
_geom_torsion_atom_site_label_3
_geom_torsion_atom_site_label_4
_geom_torsion
C28 N3 N4 C30 0.5(2)
Zn1 N3 N4 C30 171.91(12)
C28 N3 N4 B14 178.82(16)
Zn1 N3 N4 B14 -9.8(2)
C41 N5 N6 C43 1.7(2)
Zn1 N5 N6 C43 -167.79(12)
C41 N5 N6 B14 -177.21(16)
Zn1 N5 N6 B14 13.3(2)
C54 N7 N8 C56 -1.2(2)
Zn1 N7 N8 C56 162.63(14)
C54 N7 N8 B14 -173.92(17)
Zn1 N7 N8 B14 -10.1(2)
Zn1 O1 C1 C6 -179.77(14)
Zn1 O1 C1 C2 -0.2(2)
Zn1 O2 C2 C3 179.80(14)
Zn1 O2 C2 C1 -0.07(18)
O1 C1 C2 O2 0.2(2)
C6 C1 C2 O2 179.77(17)
O1 C1 C2 C3 -179.69(16)
C6 C1 C2 C3 -0.1(3)
O2 C2 C3 C4 -179.26(17)
C1 C2 C3 C4 0.6(2)
O2 C2 C3 C7 -0.2(3)
C1 C2 C3 C7 179.66(16)
C2 C3 C4 C5 -0.2(3)
C7 C3 C4 C5 -179.23(17)
C3 C4 C5 C6 -0.7(3)
C3 C4 C5 C11 178.55(18)
C4 C5 C6 C1 1.2(3)
C11 C5 C6 C1 -178.04(17)
O1 C1 C6 C5 178.74(18)
C2 C1 C6 C5 -0.8(3)
C4 C3 C7 C8 -2.3(3)
C2 C3 C7 C8 178.67(17)
C4 C3 C7 C9 117.36(19)
C2 C3 C7 C9 -61.6(2)
C4 C3 C7 C10 -122.05(19)
C2 C3 C7 C10 59.0(2)
C6 C5 C11 C12 -83.2(3)
C4 C5 C11 C12 97.5(2)
C6 C5 C11 C16 94.9(2)
C4 C5 C11 C16 -84.3(2)
C16 C11 C12 C13 1.7(3)
C5 C11 C12 C13 179.79(18)
C16 C11 C12 C17 -178.15(19)
C5 C11 C12 C17 0.0(3)
C11 C12 C13 C14 2.0(3)
C17 C12 C13 C14 -178.23(19)
C11 C12 C13 C18 -177.51(19)
C17 C12 C13 C18 2.3(3)
C12 C13 C14 C15 -4.4(3)
C18 C13 C14 C15 175.1(2)
C12 C13 C14 C21 172.40(18)
C18 C13 C14 C21 -8.1(3)
C13 C14 C15 C16 3.1(3)
C21 C14 C15 C16 -173.72(19)
C13 C14 C15 C19 -177.6(2)
C21 C14 C15 C19 5.6(3)
C14 C15 C16 C11 0.6(3)
C19 C15 C16 C11 -178.7(2)
C14 C15 C16 C20 -179.4(2)
C19 C15 C16 C20 1.3(3)
C12 C11 C16 C15 -3.0(3)
C5 C11 C16 C15 178.89(19)
C12 C11 C16 C20 177.0(2)
C5 C11 C16 C20 -1.2(3)
O3 N1 C21 N2 179.01(19)
C22 N1 C21 N2 -7.5(2)
O3 N1 C21 C14 -2.9(3)
C22 N1 C21 C14 170.54(19)
O4 N2 C21 N1 179.83(19)
C23 N2 C21 N1 -8.7(2)
O4 N2 C21 C14 1.7(3)
C23 N2 C21 C14 173.21(18)
C15 C14 C21 N1 -69.0(3)
C13 C14 C21 N1 114.0(2)
C15 C14 C21 N2 108.8(2)
C13 C14 C21 N2 -68.2(3)
O3 N1 C22 C25 -45.4(3)
C21 N1 C22 C25 140.86(19)
O3 N1 C22 C24 74.0(2)
C21 N1 C22 C24 -99.7(2)
O3 N1 C22 C23 -167.04(18)
C21 N1 C22 C23 19.2(2)
O4 N2 C23 C26 -46.1(3)
C21 N2 C23 C26 141.94(18)
O4 N2 C23 C27 73.2(2)
C21 N2 C23 C27 -98.77(19)
O4 N2 C23 C22 -168.17(18)
C21 N2 C23 C22 19.9(2)
C25 C22 C23 N2 -138.81(18)
N1 C22 C23 N2 -21.59(18)
C24 C22 C23 N2 91.89(18)
C25 C22 C23 C26 103.8(2)
N1 C22 C23 C26 -139.03(18)
C24 C22 C23 C26 -25.5(2)
C25 C22 C23 C27 -25.3(2)
N1 C22 C23 C27 91.87(18)
C24 C22 C23 C27 -154.65(17)
N4 N3 C28 C29 -0.1(2)
Zn1 N3 C28 C29 -168.45(15)
N4 N3 C28 C31 -179.74(16)
Zn1 N3 C28 C31 11.9(3)
N3 C28 C29 C30 -0.4(2)
C31 C28 C29 C30 179.26(18)
N3 N4 C30 C29 -0.8(2)
B14 N4 C30 C29 -178.82(19)
N3 N4 C30 C40 178.99(18)
B14 N4 C30 C40 0.9(3)
C28 C29 C30 N4 0.7(2)
C28 C29 C30 C40 -179.0(2)
N3 C28 C31 C32 38.1(3)
C29 C28 C31 C32 -141.5(2)
N3 C28 C31 C36 -143.08(19)
C29 C28 C31 C36 37.3(3)
C36 C31 C32 C33 0.7(3)
C28 C31 C32 C33 179.56(17)
C31 C32 C33 C34 0.1(3)
C34 C35 C36 C31 -0.1(3)
C32 C31 C36 C35 -0.7(3)
C28 C31 C36 C35 -179.59(18)
C32 C33 C34 C35 -0.9(3)
C32 C33 C34 C37 178.45(17)
C36 C35 C34 C33 0.9(3)
C36 C35 C34 C37 -178.47(18)
C33 C34 C37 C38 132.63(19)
C35 C34 C37 C38 -48.0(2)
C33 C34 C37 C39 -103.9(2)
C35 C34 C37 C39 75.5(2)
N6 N5 C41 C42 -1.4(2)
Zn1 N5 C41 C42 163.85(15)
N6 N5 C41 C44 178.80(16)
Zn1 N5 C41 C44 -16.0(3)
N5 C41 C42 C43 0.5(2)
C44 C41 C42 C43 -179.65(19)
N5 N6 C43 C42 -1.4(2)
B14 N6 C43 C42 177.41(18)
N5 N6 C43 C53 176.36(18)
B14 N6 C43 C53 -4.8(3)
C41 C42 C43 N6 0.5(2)
C41 C42 C43 C53 -177.0(2)
N5 C41 C44 C45 -25.4(3)
C42 C41 C44 C45 154.8(2)
N5 C41 C44 C49 154.66(18)
C42 C41 C44 C49 -25.1(3)
C49 C44 C45 C46 -1.8(3)
C41 C44 C45 C46 178.25(18)
C44 C45 C46 C47 1.5(3)
C47 C48 C49 C44 0.2(3)
C45 C44 C49 C48 1.0(3)
C41 C44 C49 C48 -179.06(18)
C49 C48 C47 C46 -0.5(3)
C49 C48 C47 C50 -172.2(3)
C49 C48 C47 C50A 160.6(5)
C45 C46 C47 C48 -0.3(3)
C45 C46 C47 C50 170.3(3)
C45 C46 C47 C50A -164.5(4)
C48 C47 C50 C52 164.5(5)
C46 C47 C50 C52 -6.4(7)
C50A C47 C50 C52 -68.7(8)
C48 C47 C50 C51 -73.1(9)
C46 C47 C50 C51 116.0(8)
C50A C47 C50 C51 53.7(10)
C48 C47 C50A C52A -6.0(14)
C46 C47 C50A C52A 156.0(12)
C50 C47 C50A C52A -73.8(14)
C48 C47 C50A C51A 118.6(7)
C46 C47 C50A C51A -79.3(10)
C50 C47 C50A C51A 50.9(9)
N8 N7 C54 C55 1.7(2)
Zn1 N7 C54 C55 -155.78(16)
N8 N7 C54 C57 -176.41(17)
Zn1 N7 C54 C57 26.1(3)
N7 C54 C55 C56 -1.6(2)
C57 C54 C55 C56 176.3(2)
N7 N8 C56 C55 0.2(2)
B14 N8 C56 C55 172.0(2)
N7 N8 C56 C66 179.0(2)
B14 N8 C56 C66 -9.2(4)
C54 C55 C56 N8 0.8(2)
C54 C55 C56 C66 -177.9(2)
N7 C54 C57 C62 -129.6(2)
C55 C54 C57 C62 52.7(3)
N7 C54 C57 C58 49.4(3)
C55 C54 C57 C58 -128.3(2)
C62 C57 C58 C59 0.3(3)
C54 C57 C58 C59 -178.69(19)
C57 C58 C59 C60 0.5(3)
C58 C59 C60 C61 -1.3(3)
C58 C59 C60 C63 -177.7(2)
C59 C60 C61 C62 1.2(4)
C63 C60 C61 C62 177.7(2)
C58 C57 C62 C61 -0.4(3)
C54 C57 C62 C61 178.6(2)
C60 C61 C62 C57 -0.4(4)
C61 C60 C63 C64 -94.2(3)
C59 C60 C63 C64 82.1(3)
C61 C60 C63 C65 143.1(3)
C59 C60 C63 C65 -40.6(3)
C56 N8 B14 N4 -103.8(2)
N7 N8 B14 N4 67.3(2)
C56 N8 B14 N6 136.4(2)
N7 N8 B14 N6 -52.5(2)
C30 N4 B14 N8 122.5(2)
N3 N4 B14 N8 -55.4(2)
C30 N4 B14 N6 -117.9(2)
N3 N4 B14 N6 64.2(2)
C43 N6 B14 N8 -126.8(2)
N5 N6 B14 N8 51.9(2)
C43 N6 B14 N4 114.5(2)
N5 N6 B14 N4 -66.8(2)
C6S C1S C2S C3S 0
C1S C2S C3S C4S 0
C2S C3S C4S C5S 0
C3S C4S C5S C6S 0
C4S C5S C6S C1S 0
C2S C1S C6S C5S 0
